data_1576285
loop_
_publ_author_name
'Kamin, Ashlyn A.'
'Schuster, Nathaniel J.'
'Xie, Haomiao'
'Le, Phuong H.'
'Snook, Kathleen M.'
'Krajewski, Sebastian'
'Kaminsky, Werner'
'Farha, Omar K.'
'Jasti, Ramesh'
'Xiao, Dianne J.'

_publ_section_title
;
 Permanently porous cycloparaphenylene nanohoops <i>via</i> supramolecular
 engineering.
;
_journal_name_full 'Chemical science'
_journal_paper_doi 10.1039/d5sc07685d
_journal_year 2025
_chemical_formula_moiety 'C68 H56 O8'
_chemical_formula_sum 'C68 H56 O8'
_chemical_formula_weight 1001.12
_chemical_name_systematic 8MeO-10CPP
_space_group_IT_number 14
_space_group_name_Hall '-P 2ybc'
_space_group_name_H-M_alt 'P 1 21/c 1'
_symmetry_cell_setting monoclinic
_symmetry_Int_Tables_number 14
_symmetry_space_group_name_Hall '-P 2ybc'
_symmetry_space_group_name_H-M 'P 1 21/c 1'
_atom_sites_solution_hydrogens geom
_atom_sites_solution_primary dual
_atom_sites_solution_secondary difmap
_audit_conform_dict_location ftp://ftp.iucr.org/pub/cif_core.dic
_audit_conform_dict_name cif_core.dic
_audit_conform_dict_version 2.4.5
_audit_creation_date 2024-03-12T11:00:24-00:00
_audit_creation_method 'WinGX routine CIF_UPDATE'
_audit_update_record
;
2025-09-02 deposited with the CCDC.	2025-11-14 downloaded from the CCDC.
;
_cell_angle_alpha 90
_cell_angle_beta 98.988(6)
_cell_angle_gamma 90
_cell_formula_units_Z 2
_cell_length_a 11.6317(13)
_cell_length_b 15.0772(16)
_cell_length_c 19.106(2)
_cell_measurement_reflns_used 9983
_cell_measurement_temperature 100(2)
_cell_measurement_theta_max 24.19
_cell_measurement_theta_min 2.23
_cell_measurement_wavelength 0.71073
_cell_volume 3309.5(6)
_computing_cell_refinement 'SAINT V8.34A integration software'
_computing_data_collection 'Bruker APEX2 software'
_computing_data_reduction 'SORTAV (Blessing, 1995)'
_computing_molecular_graphics 'ORTEP-3 for Windows (Farrugia, 2012)'
_computing_publication_material 'WinGX publication routines (Farrugia, 2012)'
_computing_structure_refinement 'SHELXL-2019/2 (Sheldrick, 2019)'
_computing_structure_solution 'SHELXT 2018/2 (Sheldrick, 2018)'
_diffrn_ambient_temperature 100(2)
_diffrn_detector 'APEX-II CCD'
_diffrn_measured_fraction_theta_full 1
_diffrn_measured_fraction_theta_max 0.987
_diffrn_measurement_device '\k-geometry diffractometer'
_diffrn_measurement_device_type 'Bruker APEX-II'
_diffrn_measurement_method '\f or \w oscillation scans'
_diffrn_orient_matrix_UB_11 0.049229
_diffrn_orient_matrix_UB_12 -0.037082
_diffrn_orient_matrix_UB_13 -0.027048
_diffrn_orient_matrix_UB_21 -0.071278
_diffrn_orient_matrix_UB_22 -0.031021
_diffrn_orient_matrix_UB_23 -0.02419
_diffrn_orient_matrix_UB_31 -0.008492
_diffrn_orient_matrix_UB_32 0.045406
_diffrn_orient_matrix_UB_33 -0.038617
_diffrn_radiation_monochromator graphite
_diffrn_radiation_probe x-ray
_diffrn_radiation_type MoK\a
_diffrn_radiation_wavelength 0.71073
_diffrn_reflns_av_R_equivalents 0.0686
_diffrn_reflns_av_unetI/netI 0.0366
_diffrn_reflns_Laue_measured_fraction_full 1
_diffrn_reflns_Laue_measured_fraction_max 0.987
_diffrn_reflns_limit_h_max 14
_diffrn_reflns_limit_h_min -14
_diffrn_reflns_limit_k_max 18
_diffrn_reflns_limit_k_min -18
_diffrn_reflns_limit_l_max 23
_diffrn_reflns_limit_l_min -23
_diffrn_reflns_number 77713
_diffrn_reflns_point_group_measured_fraction_full 1
_diffrn_reflns_point_group_measured_fraction_max 0.987
_diffrn_reflns_theta_full 25.242
_diffrn_reflns_theta_max 25.856
_diffrn_reflns_theta_min 1.729
_diffrn_source 'sealed x-ray tube'
_diffrn_standards_number 0
_exptl_absorpt_coefficient_mu 0.065
_exptl_absorpt_correction_T_max 0.899
_exptl_absorpt_correction_T_min 0.86
_exptl_absorpt_correction_type multi-scan
_exptl_absorpt_process_details
;
        SADABS-2012/1 - Bruker AXS area detector scaling and absorption correcti
;
_exptl_crystal_colour colourless
_exptl_crystal_density_diffrn 1.005
_exptl_crystal_density_method 'not measured'
_exptl_crystal_description block
_exptl_crystal_F_000 1056
_exptl_crystal_size_max 0.1
_exptl_crystal_size_mid 0.07
_exptl_crystal_size_min 0.05
_refine_diff_density_max 0.728
_refine_diff_density_min -0.188
_refine_diff_density_rms 0.042
_refine_ls_extinction_method none
_refine_ls_goodness_of_fit_ref 1.061
_refine_ls_hydrogen_treatment constr
_refine_ls_matrix_type full
_refine_ls_number_constraints 0
_refine_ls_number_parameters 347
_refine_ls_number_reflns 6330
_refine_ls_number_restraints 0
_refine_ls_restrained_S_all 1.061
_refine_ls_R_factor_all 0.0711
_refine_ls_R_factor_gt 0.0488
_refine_ls_shift/su_max 0
_refine_ls_shift/su_mean 0
_refine_ls_structure_factor_coef Fsqd
_refine_ls_weighting_details 'w=1/[\s^2^(Fo^2^)+(0.0645P)^2^+1.1891P] where P=(Fo^2^+2Fc^2^)/3'
_refine_ls_weighting_scheme calc
_refine_ls_wR_factor_gt 0.1274
_refine_ls_wR_factor_ref 0.1381
_reflns_Friedel_coverage 0
_reflns_number_gt 4575
_reflns_number_total 6330
_reflns_threshold_expression 'I > 2\s(I)'
_cod_data_source_file d5sc07685d2.cif
_cod_data_source_block 8MeO-10CPP
_cod_original_sg_symbol_H-M 'P 21/c'
_cod_database_code 1576285
_shelx_estimated_absorpt_t_min 0.994
_shelx_estimated_absorpt_t_max 0.997
_shelx_shelxl_version_number 2019/3

loop_
_symmetry_equiv_pos_as_xyz
'x, y, z'
'-x, y+1/2, -z+1/2'
'-x, -y, -z'
'x, -y-1/2, z-1/2'

loop_
_atom_site_label
_atom_site_type_symbol
_atom_site_fract_x
_atom_site_fract_y
_atom_site_fract_z
_atom_site_U_iso_or_equiv
_atom_site_adp_type
_atom_site_occupancy
_atom_site_site_symmetry_order
_atom_site_calc_flag
_atom_site_refinement_flags_posn
_atom_site_refinement_flags_adp
_atom_site_refinement_flags_occupancy
_atom_site_disorder_assembly
_atom_site_disorder_group
O1 O 0.86252(11) 0.11675(9) 0.56362(7) 0.0373(3) Uani 1 1 d . . . . .
O2 O 0.75196(12) 0.20854(9) 0.65488(7) 0.0373(3) Uani 1 1 d . . . . .
O3 O 0.40127(11) 0.20627(9) 0.48173(7) 0.0313(3) Uani 1 1 d . . . . .
O4 O 0.51079(10) 0.10976(8) 0.39424(6) 0.0256(3) Uani 1 1 d . . . . .
C1 C 0.69010(16) 0.11395(11) 0.47606(10) 0.0261(4) Uani 1 1 d . . . . .
C2 C 0.57125(15) 0.13297(11) 0.45972(9) 0.0245(4) Uani 1 1 d . . . . .
C3 C 0.51497(16) 0.18211(12) 0.50563(10) 0.0262(4) Uani 1 1 d . . . . .
C4 C 0.57467(17) 0.21281(12) 0.57069(10) 0.0283(4) Uani 1 1 d . . . . .
C5 C 0.68853(17) 0.18196(12) 0.59133(10) 0.0306(4) Uani 1 1 d . . . . .
C6 C 0.74561(16) 0.13541(12) 0.54413(10) 0.0296(4) Uani 1 1 d . . . . .
C7 C 0.9364(2) 0.19028(16) 0.55008(14) 0.0527(6) Uani 1 1 d . . . . .
H7A H 0.923665 0.203787 0.499284 0.079 Uiso 1 1 calc R U . . .
H7B H 1.018144 0.174245 0.565232 0.079 Uiso 1 1 calc R U . . .
H7C H 0.917297 0.242486 0.57658 0.079 Uiso 1 1 calc R U . . .
C8 C 0.7743(2) 0.13627(15) 0.70576(13) 0.0551(7) Uani 1 1 d . . . . .
H8A H 0.8006 0.083909 0.682305 0.083 Uiso 1 1 calc R U . . .
H8B H 0.70266 0.122021 0.724399 0.083 Uiso 1 1 calc R U . . .
H8C H 0.83473 0.154256 0.744821 0.083 Uiso 1 1 calc R U . . .
C9 C 0.3178(2) 0.18194(18) 0.52489(13) 0.0526(6) Uani 1 1 d . . . . .
H9A H 0.241199 0.204523 0.503854 0.079 Uiso 1 1 calc R U . . .
H9B H 0.339872 0.207306 0.57232 0.079 Uiso 1 1 calc R U . . .
H9C H 0.314748 0.11716 0.528372 0.079 Uiso 1 1 calc R U . . .
C10 C 0.47597(19) 0.01891(13) 0.38908(11) 0.0373(5) Uani 1 1 d . . . . .
H10A H 0.433801 0.007139 0.341458 0.056 Uiso 1 1 calc R U . . .
H10B H 0.425164 0.006326 0.424234 0.056 Uiso 1 1 calc R U . . .
H10C H 0.545038 -0.019121 0.397997 0.056 Uiso 1 1 calc R U . . .
C11 C 0.76123(15) 0.09338(12) 0.41995(10) 0.0258(4) Uani 1 1 d . . . . .
C12 C 0.85123(15) 0.03105(12) 0.42703(10) 0.0264(4) Uani 1 1 d . . . . .
H12 H 0.855087 -0.013503 0.462483 0.032 Uiso 1 1 calc R U . . .
C13 C 0.93477(16) 0.03367(12) 0.38285(10) 0.0290(4) Uani 1 1 d . . . . .
H13 H 0.995248 -0.009307 0.38843 0.035 Uiso 1 1 calc R U . . .
C14 C 0.93191(16) 0.09825(13) 0.33021(10) 0.0292(4) Uani 1 1 d . . . . .
C15 C 0.83433(16) 0.15321(13) 0.31797(10) 0.0317(5) Uani 1 1 d . . . . .
H15 H 0.824683 0.192298 0.278481 0.038 Uiso 1 1 calc R U . . .
C16 C 0.75150(16) 0.15152(13) 0.36256(10) 0.0295(4) Uani 1 1 d . . . . .
H16 H 0.686817 0.190644 0.353954 0.035 Uiso 1 1 calc R U . . .
C17 C 0.53346(17) 0.29072(12) 0.60771(10) 0.0298(4) Uani 1 1 d . . . . .
C18 C 0.50579(19) 0.36703(13) 0.56755(10) 0.0361(5) Uani 1 1 d . . . . .
H18 H 0.489523 0.362638 0.517377 0.043 Uiso 1 1 calc R U . . .
C19 C 0.50157(19) 0.44872(13) 0.59922(10) 0.0363(5) Uani 1 1 d . . . . .
H19 H 0.482607 0.499746 0.570566 0.044 Uiso 1 1 calc R U . . .
C20 C 0.52484(17) 0.45776(13) 0.67310(10) 0.0309(4) Uani 1 1 d . . . . .
C21 C 0.53622(17) 0.38008(12) 0.71276(10) 0.0308(4) Uani 1 1 d . . . . .
H21 H 0.5401 0.383416 0.762726 0.037 Uiso 1 1 calc R U . . .
C22 C 0.54202(17) 0.29777(13) 0.68099(10) 0.0305(4) Uani 1 1 d . . . . .
H22 H 0.551918 0.245848 0.709467 0.037 Uiso 1 1 calc R U . . .
C23 C 0.55960(17) 0.54560(12) 0.70410(10) 0.0291(4) Uani 1 1 d . . . . .
C24 C 0.52054(16) 0.62554(12) 0.67049(10) 0.0293(4) Uani 1 1 d . . . . .
H24 H 0.450873 0.626113 0.637088 0.035 Uiso 1 1 calc R U . . .
C25 C 0.58231(16) 0.70294(13) 0.68556(10) 0.0296(4) Uani 1 1 d . . . . .
H25 H 0.554322 0.755984 0.661996 0.036 Uiso 1 1 calc R U . . .
C26 C 0.68529(16) 0.70574(13) 0.73466(10) 0.0281(4) Uani 1 1 d . . . . .
C27 C 0.71332(17) 0.62931(13) 0.77390(10) 0.0318(5) Uani 1 1 d . . . . .
H27 H 0.776583 0.630748 0.811912 0.038 Uiso 1 1 calc R U . . .
C28 C 0.65268(19) 0.55154(13) 0.75966(10) 0.0351(5) Uani 1 1 d . . . . .
H28 H 0.6745 0.500831 0.788174 0.042 Uiso 1 1 calc R U . . .
C29 C 0.77140(16) 0.77849(13) 0.73315(10) 0.0293(4) Uani 1 1 d . . . . .
C30 C 0.76018(16) 0.83742(13) 0.67672(11) 0.0323(5) Uani 1 1 d . . . . .
H30 H 0.686333 0.844757 0.648083 0.039 Uiso 1 1 calc R U . . .
C31 C 0.85448(16) 0.88589(13) 0.66118(11) 0.0316(4) Uani 1 1 d . . . . .
H31 H 0.843902 0.925782 0.622212 0.038 Uiso 1 1 calc R U . . .
C32 C 0.96382(16) 0.87714(13) 0.70150(10) 0.0315(4) Uani 1 1 d . . . . .
C33 C 0.97068(19) 0.82840(16) 0.76386(11) 0.0448(6) Uani 1 1 d . . . . .
H33 H 1.041336 0.828133 0.796412 0.054 Uiso 1 1 calc R U . . .
C34 C 0.87697(19) 0.78058(16) 0.77927(11) 0.0436(6) Uani 1 1 d . . . . .
H34 H 0.884357 0.748179 0.822386 0.052 Uiso 1 1 calc R U . . .

loop_
_atom_site_aniso_label
_atom_site_aniso_U_11
_atom_site_aniso_U_22
_atom_site_aniso_U_33
_atom_site_aniso_U_23
_atom_site_aniso_U_13
_atom_site_aniso_U_12
O1 0.0262(7) 0.0385(8) 0.0421(8) -0.0035(7) -0.0101(6) 0.0022(6)
O2 0.0441(9) 0.0319(7) 0.0308(7) -0.0034(6) -0.0101(6) 0.0007(6)
O3 0.0225(7) 0.0396(8) 0.0313(7) 0.0001(6) 0.0030(5) 0.0038(6)
O4 0.0231(7) 0.0246(7) 0.0272(7) -0.0004(5) -0.0022(5) -0.0017(5)
C1 0.0259(10) 0.0194(9) 0.0312(10) 0.0015(8) -0.0012(8) -0.0017(7)
C2 0.0237(10) 0.0229(9) 0.0249(9) 0.0015(8) -0.0027(7) -0.0025(7)
C3 0.0258(10) 0.0231(9) 0.0286(10) 0.0034(8) 0.0009(8) -0.0002(8)
C4 0.0336(11) 0.0227(9) 0.0281(10) 0.0015(8) 0.0034(8) -0.0034(8)
C5 0.0350(11) 0.0251(10) 0.0284(10) -0.0011(8) -0.0053(8) -0.0043(8)
C6 0.0254(10) 0.0251(10) 0.0352(11) 0.0015(8) -0.0054(8) 0.0003(8)
C7 0.0328(13) 0.0543(15) 0.0651(16) -0.0087(13) -0.0108(11) -0.0069(11)
C8 0.0757(18) 0.0392(13) 0.0415(13) -0.0015(11) -0.0187(12) 0.0023(12)
C9 0.0342(13) 0.0674(17) 0.0578(15) 0.0161(13) 0.0119(11) -0.0011(12)
C10 0.0436(13) 0.0297(10) 0.0363(11) -0.0027(9) -0.0012(9) -0.0099(9)
C11 0.0188(9) 0.0252(9) 0.0313(10) -0.0006(8) -0.0028(7) -0.0043(7)
C12 0.0223(10) 0.0241(9) 0.0307(10) 0.0041(8) -0.0031(8) -0.0028(7)
C13 0.0205(10) 0.0285(10) 0.0353(10) 0.0005(9) -0.0036(8) -0.0002(8)
C14 0.0209(10) 0.0337(10) 0.0307(10) 0.0025(9) -0.0031(8) -0.0040(8)
C15 0.0229(10) 0.0337(11) 0.0356(11) 0.0099(9) -0.0042(8) -0.0043(8)
C16 0.0193(10) 0.0293(10) 0.0372(11) 0.0051(9) -0.0042(8) -0.0004(8)
C17 0.0324(11) 0.0264(10) 0.0295(10) 0.0004(8) 0.0016(8) -0.0020(8)
C18 0.0502(13) 0.0320(11) 0.0243(10) -0.0002(9) 0.0005(9) 0.0016(9)
C19 0.0513(13) 0.0267(10) 0.0294(10) 0.0031(9) 0.0013(9) 0.0037(9)
C20 0.0349(11) 0.0284(10) 0.0297(10) 0.0008(8) 0.0058(8) 0.0011(8)
C21 0.0353(11) 0.0307(10) 0.0269(10) -0.0004(8) 0.0065(8) -0.0014(9)
C22 0.0333(11) 0.0285(10) 0.0296(10) 0.0048(8) 0.0047(8) -0.0011(8)
C23 0.0322(11) 0.0280(10) 0.0281(10) -0.0001(8) 0.0084(8) 0.0012(8)
C24 0.0235(10) 0.0291(10) 0.0354(11) -0.0013(9) 0.0047(8) -0.0002(8)
C25 0.0251(10) 0.0262(10) 0.0374(11) 0.0028(9) 0.0044(8) 0.0034(8)
C26 0.0244(10) 0.0307(10) 0.0302(10) -0.0026(8) 0.0074(8) 0.0023(8)
C27 0.0352(11) 0.0337(11) 0.0246(10) 0.0030(9) -0.0014(8) 0.0020(9)
C28 0.0475(13) 0.0297(10) 0.0272(10) 0.0040(9) 0.0032(9) 0.0019(9)
C29 0.0228(10) 0.0339(10) 0.0312(10) -0.0004(9) 0.0045(8) -0.0003(8)
C30 0.0196(10) 0.0316(10) 0.0445(12) 0.0039(9) 0.0011(8) 0.0025(8)
C31 0.0232(10) 0.0297(10) 0.0406(11) 0.0072(9) 0.0010(8) 0.0021(8)
C32 0.0248(10) 0.0353(11) 0.0328(10) 0.0013(9) -0.0006(8) -0.0049(8)
C33 0.0276(11) 0.0679(16) 0.0356(12) 0.0114(11) -0.0055(9) -0.0111(11)
C34 0.0341(12) 0.0619(15) 0.0328(11) 0.0148(11) -0.0012(9) -0.0119(11)

loop_
_atom_type_symbol
_atom_type_description
_atom_type_scat_dispersion_real
_atom_type_scat_dispersion_imag
_atom_type_scat_source
C C 0.0033 0.0016 'International Tables Vol C Tables 4.2.6.8 and 6.1.1.4'
H H 0 0 'International Tables Vol C Tables 4.2.6.8 and 6.1.1.4'
O O 0.0106 0.006 'International Tables Vol C Tables 4.2.6.8 and 6.1.1.4'

loop_
_geom_angle_atom_site_label_1
_geom_angle_atom_site_label_2
_geom_angle_atom_site_label_3
_geom_angle
_geom_angle_site_symmetry_1
_geom_angle_site_symmetry_3
_geom_angle_publ_flag
C6 O1 C7 112.46(15) . . ?
C5 O2 C8 112.69(15) . . ?
C3 O3 C9 116.59(15) . . ?
C2 O4 C10 113.87(14) . . ?
C6 C1 C2 117.22(17) . . ?
C6 C1 C11 119.46(16) . . ?
C2 C1 C11 121.62(16) . . ?
O4 C2 C3 118.95(16) . . ?
O4 C2 C1 119.73(16) . . ?
C3 C2 C1 121.05(16) . . ?
O3 C3 C2 117.03(16) . . ?
O3 C3 C4 121.47(16) . . ?
C2 C3 C4 121.23(17) . . ?
C5 C4 C3 117.05(17) . . ?
C5 C4 C17 119.26(16) . . ?
C3 C4 C17 121.96(17) . . ?
O2 C5 C6 118.29(17) . . ?
O2 C5 C4 120.26(17) . . ?
C6 C5 C4 120.74(17) . . ?
O1 C6 C5 118.53(16) . . ?
O1 C6 C1 119.74(17) . . ?
C5 C6 C1 121.52(17) . . ?
O1 C7 H7A 109.5 . . ?
O1 C7 H7B 109.5 . . ?
H7A C7 H7B 109.5 . . ?
O1 C7 H7C 109.5 . . ?
H7A C7 H7C 109.5 . . ?
H7B C7 H7C 109.5 . . ?
O2 C8 H8A 109.5 . . ?
O2 C8 H8B 109.5 . . ?
H8A C8 H8B 109.5 . . ?
O2 C8 H8C 109.5 . . ?
H8A C8 H8C 109.5 . . ?
H8B C8 H8C 109.5 . . ?
O3 C9 H9A 109.5 . . ?
O3 C9 H9B 109.5 . . ?
H9A C9 H9B 109.5 . . ?
O3 C9 H9C 109.5 . . ?
H9A C9 H9C 109.5 . . ?
H9B C9 H9C 109.5 . . ?
O4 C10 H10A 109.5 . . ?
O4 C10 H10B 109.5 . . ?
H10A C10 H10B 109.5 . . ?
O4 C10 H10C 109.5 . . ?
H10A C10 H10C 109.5 . . ?
H10B C10 H10C 109.5 . . ?
C16 C11 C12 117.79(17) . . ?
C16 C11 C1 116.76(16) . . ?
C12 C11 C1 124.31(17) . . ?
C13 C12 C11 120.57(17) . . ?
C13 C12 H12 119.7 . . ?
C11 C12 H12 119.7 . . ?
C12 C13 C14 121.28(17) . . ?
C12 C13 H13 119.4 . . ?
C14 C13 H13 119.4 . . ?
C15 C14 C13 117.52(18) . . ?
C15 C14 C32 118.56(17) . 3_766 ?
C13 C14 C32 122.61(17) . 3_766 ?
C16 C15 C14 120.84(18) . . ?
C16 C15 H15 119.6 . . ?
C14 C15 H15 119.6 . . ?
C15 C16 C11 121.16(17) . . ?
C15 C16 H16 119.4 . . ?
C11 C16 H16 119.4 . . ?
C22 C17 C18 117.72(18) . . ?
C22 C17 C4 124.08(17) . . ?
C18 C17 C4 117.01(17) . . ?
C19 C18 C17 121.21(18) . . ?
C19 C18 H18 119.4 . . ?
C17 C18 H18 119.4 . . ?
C18 C19 C20 121.00(18) . . ?
C18 C19 H19 119.5 . . ?
C20 C19 H19 119.5 . . ?
C21 C20 C19 117.00(18) . . ?
C21 C20 C23 122.60(17) . . ?
C19 C20 C23 119.17(17) . . ?
C22 C21 C20 121.47(17) . . ?
C22 C21 H21 119.3 . . ?
C20 C21 H21 119.3 . . ?
C21 C22 C17 120.49(18) . . ?
C21 C22 H22 119.8 . . ?
C17 C22 H22 119.8 . . ?
C28 C23 C24 116.68(17) . . ?
C28 C23 C20 119.50(17) . . ?
C24 C23 C20 122.34(17) . . ?
C25 C24 C23 120.65(18) . . ?
C25 C24 H24 119.7 . . ?
C23 C24 H24 119.7 . . ?
C24 C25 C26 121.92(18) . . ?
C24 C25 H25 119 . . ?
C26 C25 H25 119 . . ?
C27 C26 C25 116.18(17) . . ?
C27 C26 C29 121.40(17) . . ?
C25 C26 C29 121.09(17) . . ?
C28 C27 C26 122.19(18) . . ?
C28 C27 H27 118.9 . . ?
C26 C27 H27 118.9 . . ?
C27 C28 C23 121.24(18) . . ?
C27 C28 H28 119.4 . . ?
C23 C28 H28 119.4 . . ?
C30 C29 C34 116.29(18) . . ?
C30 C29 C26 120.33(17) . . ?
C34 C29 C26 122.19(18) . . ?
C29 C30 C31 121.45(18) . . ?
C29 C30 H30 119.3 . . ?
C31 C30 H30 119.3 . . ?
C32 C31 C30 121.20(18) . . ?
C32 C31 H31 119.4 . . ?
C30 C31 H31 119.4 . . ?
C31 C32 C33 116.80(18) . . ?
C31 C32 C14 119.10(17) . 3_766 ?
C33 C32 C14 122.69(18) . 3_766 ?
C34 C33 C32 121.22(19) . . ?
C34 C33 H33 119.4 . . ?
C32 C33 H33 119.4 . . ?
C33 C34 C29 121.66(19) . . ?
C33 C34 H34 119.2 . . ?
C29 C34 H34 119.2 . . ?

loop_
_geom_bond_atom_site_label_1
_geom_bond_atom_site_label_2
_geom_bond_distance
_geom_bond_site_symmetry_2
_geom_bond_publ_flag
O1 C6 1.382(2) . ?
O1 C7 1.450(3) . ?
O2 C5 1.378(2) . ?
O2 C8 1.456(3) . ?
O3 C3 1.379(2) . ?
O3 C9 1.416(3) . ?
O4 C2 1.381(2) . ?
O4 C10 1.427(2) . ?
C1 C6 1.397(3) . ?
C1 C2 1.399(3) . ?
C1 C11 1.486(3) . ?
C2 C3 1.388(3) . ?
C3 C4 1.404(3) . ?
C4 C5 1.401(3) . ?
C4 C17 1.489(3) . ?
C5 C6 1.391(3) . ?
C7 H7A 0.98 . ?
C7 H7B 0.98 . ?
C7 H7C 0.98 . ?
C8 H8A 0.98 . ?
C8 H8B 0.98 . ?
C8 H8C 0.98 . ?
C9 H9A 0.98 . ?
C9 H9B 0.98 . ?
C9 H9C 0.98 . ?
C10 H10A 0.98 . ?
C10 H10B 0.98 . ?
C10 H10C 0.98 . ?
C11 C16 1.395(3) . ?
C11 C12 1.398(3) . ?
C12 C13 1.384(3) . ?
C12 H12 0.95 . ?
C13 C14 1.397(3) . ?
C13 H13 0.95 . ?
C14 C15 1.395(3) . ?
C14 C32 1.485(3) 3_766 ?
C15 C16 1.382(3) . ?
C15 H15 0.95 . ?
C16 H16 0.95 . ?
C17 C22 1.392(3) . ?
C17 C18 1.392(3) . ?
C18 C19 1.376(3) . ?
C18 H18 0.95 . ?
C19 C20 1.402(3) . ?
C19 H19 0.95 . ?
C20 C21 1.390(3) . ?
C20 C23 1.481(3) . ?
C21 C22 1.388(3) . ?
C21 H21 0.95 . ?
C22 H22 0.95 . ?
C23 C28 1.396(3) . ?
C23 C24 1.407(3) . ?
C24 C25 1.377(3) . ?
C24 H24 0.95 . ?
C25 C26 1.402(3) . ?
C25 H25 0.95 . ?
C26 C27 1.386(3) . ?
C26 C29 1.489(3) . ?
C27 C28 1.373(3) . ?
C27 H27 0.95 . ?
C28 H28 0.95 . ?
C29 C30 1.387(3) . ?
C29 C34 1.395(3) . ?
C30 C31 1.388(3) . ?
C30 H30 0.95 . ?
C31 C32 1.386(3) . ?
C31 H31 0.95 . ?
C32 C33 1.392(3) . ?
C33 C34 1.377(3) . ?
C33 H33 0.95 . ?
C34 H34 0.95 . ?

loop_
_geom_torsion_atom_site_label_1
_geom_torsion_atom_site_label_2
_geom_torsion_atom_site_label_3
_geom_torsion_atom_site_label_4
_geom_torsion
_geom_torsion_site_symmetry_1
_geom_torsion_site_symmetry_2
_geom_torsion_site_symmetry_3
_geom_torsion_site_symmetry_4
_geom_torsion_publ_flag
C10 O4 C2 C3 -104.71(19) . . . . ?
C10 O4 C2 C1 81.2(2) . . . . ?
C6 C1 C2 O4 -177.26(15) . . . . ?
C11 C1 C2 O4 17.7(3) . . . . ?
C6 C1 C2 C3 8.7(3) . . . . ?
C11 C1 C2 C3 -156.29(17) . . . . ?
C9 O3 C3 C2 125.3(2) . . . . ?
C9 O3 C3 C4 -60.6(2) . . . . ?
O4 C2 C3 O3 -1.3(2) . . . . ?
C1 C2 C3 O3 172.79(16) . . . . ?
O4 C2 C3 C4 -175.42(16) . . . . ?
C1 C2 C3 C4 -1.4(3) . . . . ?
O3 C3 C4 C5 177.84(16) . . . . ?
C2 C3 C4 C5 -8.3(3) . . . . ?
O3 C3 C4 C17 -17.3(3) . . . . ?
C2 C3 C4 C17 156.59(17) . . . . ?
C8 O2 C5 C6 -77.1(2) . . . . ?
C8 O2 C5 C4 112.4(2) . . . . ?
C3 C4 C5 O2 -179.32(16) . . . . ?
C17 C4 C5 O2 15.4(3) . . . . ?
C3 C4 C5 C6 10.5(3) . . . . ?
C17 C4 C5 C6 -154.79(18) . . . . ?
C7 O1 C6 C5 -83.2(2) . . . . ?
C7 O1 C6 C1 91.6(2) . . . . ?
O2 C5 C6 O1 1.1(3) . . . . ?
C4 C5 C6 O1 171.44(17) . . . . ?
O2 C5 C6 C1 -173.61(16) . . . . ?
C4 C5 C6 C1 -3.2(3) . . . . ?
C2 C1 C6 O1 178.92(16) . . . . ?
C11 C1 C6 O1 -15.7(3) . . . . ?
C2 C1 C6 C5 -6.5(3) . . . . ?
C11 C1 C6 C5 158.88(18) . . . . ?
C6 C1 C11 C16 -115.44(19) . . . . ?
C2 C1 C11 C16 49.2(2) . . . . ?
C6 C1 C11 C12 52.1(2) . . . . ?
C2 C1 C11 C12 -143.22(18) . . . . ?
C16 C11 C12 C13 6.8(3) . . . . ?
C1 C11 C12 C13 -160.63(17) . . . . ?
C11 C12 C13 C14 0.1(3) . . . . ?
C12 C13 C14 C15 -7.7(3) . . . . ?
C12 C13 C14 C32 159.06(18) . . . 3_766 ?
C13 C14 C15 C16 8.5(3) . . . . ?
C32 C14 C15 C16 -158.82(18) 3_766 . . . ?
C14 C15 C16 C11 -1.7(3) . . . . ?
C12 C11 C16 C15 -6.0(3) . . . . ?
C1 C11 C16 C15 162.36(17) . . . . ?
C5 C4 C17 C22 -51.7(3) . . . . ?
C3 C4 C17 C22 143.7(2) . . . . ?
C5 C4 C17 C18 115.5(2) . . . . ?
C3 C4 C17 C18 -49.0(3) . . . . ?
C22 C17 C18 C19 8.1(3) . . . . ?
C4 C17 C18 C19 -160.0(2) . . . . ?
C17 C18 C19 C20 -0.1(3) . . . . ?
C18 C19 C20 C21 -8.6(3) . . . . ?
C18 C19 C20 C23 159.0(2) . . . . ?
C19 C20 C21 C22 9.5(3) . . . . ?
C23 C20 C21 C22 -157.62(19) . . . . ?
C20 C21 C22 C17 -1.7(3) . . . . ?
C18 C17 C22 C21 -7.2(3) . . . . ?
C4 C17 C22 C21 159.95(19) . . . . ?
C21 C20 C23 C28 31.9(3) . . . . ?
C19 C20 C23 C28 -135.0(2) . . . . ?
C21 C20 C23 C24 -162.45(19) . . . . ?
C19 C20 C23 C24 30.7(3) . . . . ?
C28 C23 C24 C25 8.9(3) . . . . ?
C20 C23 C24 C25 -157.11(18) . . . . ?
C23 C24 C25 C26 -0.3(3) . . . . ?
C24 C25 C26 C27 -8.2(3) . . . . ?
C24 C25 C26 C29 158.87(18) . . . . ?
C25 C26 C27 C28 8.1(3) . . . . ?
C29 C26 C27 C28 -158.89(19) . . . . ?
C26 C27 C28 C23 0.5(3) . . . . ?
C24 C23 C28 C27 -9.0(3) . . . . ?
C20 C23 C28 C27 157.38(19) . . . . ?
C27 C26 C29 C30 156.49(19) . . . . ?
C25 C26 C29 C30 -9.9(3) . . . . ?
C27 C26 C29 C34 -10.6(3) . . . . ?
C25 C26 C29 C34 -176.95(19) . . . . ?
C34 C29 C30 C31 9.3(3) . . . . ?
C26 C29 C30 C31 -158.49(19) . . . . ?
C29 C30 C31 C32 0.1(3) . . . . ?
C30 C31 C32 C33 -9.4(3) . . . . ?
C30 C31 C32 C14 157.36(19) . . . 3_766 ?
C31 C32 C33 C34 9.3(3) . . . . ?
C14 C32 C33 C34 -157.0(2) 3_766 . . . ?
C32 C33 C34 C29 0.3(4) . . . . ?
C30 C29 C34 C33 -9.5(3) . . . . ?
C26 C29 C34 C33 158.0(2) . . . . ?
